data_1575703
loop_
_publ_author_name
'Maryunina, Kseniya'
'Yamaguchi, Koyo'
'Inoue, Katsuya'
'Samsonenko, Arkady'
'Veber, Sergey'
'Smirnova, Kristina'
'Bogomyakov, Artem'
'Letyagin, Gleb'
'Romanenko, Galina'
'Morozov, Vitaly'

_publ_section_title
;
 Magnetic superexchange switching by the transformation of a trigonal
 bipyramid into a square pyramid in a Cu(II)-nitroxide complex.
;
_journal_issue 40
_journal_name_full 'Dalton transactions (Cambridge, England : 2003)'
_journal_page_first 15176
_journal_page_last 15187
_journal_paper_doi 10.1039/d5dt01274k
_journal_volume 54
_journal_year 2025
_chemical_formula_sum 'C32 H20 Cu2 F24 N3 O10'
_chemical_formula_weight 1189.59
_space_group_crystal_system monoclinic
_space_group_IT_number 15
_space_group_name_Hall '-C 2yc'
_space_group_name_H-M_alt 'C 1 2/c 1'
_atom_sites_solution_hydrogens geom
_audit_creation_method SHELXL-2019/3
_audit_update_record
;
2025-04-01 deposited with the CCDC.	2025-09-10 downloaded from the CCDC.
;
_cell_angle_alpha 90
_cell_angle_beta 119.3837(16)
_cell_angle_gamma 90
_cell_formula_units_Z 4
_cell_length_a 19.7879(5)
_cell_length_b 16.6941(4)
_cell_length_c 15.3562(4)
_cell_measurement_reflns_used 4207
_cell_measurement_temperature 293(2)
_cell_measurement_theta_max 21.89
_cell_measurement_theta_min 2.36
_cell_volume 4420.2(2)
_computing_cell_refinement 'Bruker SAINT'
_computing_data_collection 'Bruker APEX2'
_computing_data_reduction 'Bruker SAINT'
_computing_molecular_graphics 'Bruker SHELXTL'
_computing_publication_material 'Bruker SHELXTL'
_computing_structure_refinement 'SHELXL-2019/2 (Sheldrick, 2019)'
_computing_structure_solution 'SHELXS-97 (Sheldrick 2008)'
_diffrn_ambient_temperature 293(2)
_diffrn_measured_fraction_theta_full 1.000
_diffrn_measured_fraction_theta_max 0.995
_diffrn_measurement_device_type 'Bruker APEX-II CCD'
_diffrn_measurement_method '\f and \w scans'
_diffrn_radiation_type MoK\a
_diffrn_radiation_wavelength 0.71073
_diffrn_reflns_av_R_equivalents 0.0657
_diffrn_reflns_av_unetI/netI 0.0845
_diffrn_reflns_Laue_measured_fraction_full 1.000
_diffrn_reflns_Laue_measured_fraction_max 0.995
_diffrn_reflns_limit_h_max 26
_diffrn_reflns_limit_h_min -26
_diffrn_reflns_limit_k_max 22
_diffrn_reflns_limit_k_min -22
_diffrn_reflns_limit_l_max 20
_diffrn_reflns_limit_l_min -20
_diffrn_reflns_number 21344
_diffrn_reflns_point_group_measured_fraction_full 1.000
_diffrn_reflns_point_group_measured_fraction_max 0.995
_diffrn_reflns_theta_full 25.242
_diffrn_reflns_theta_max 28.713
_diffrn_reflns_theta_min 1.698
_exptl_absorpt_coefficient_mu 1.119
_exptl_absorpt_correction_T_max 0.5334
_exptl_absorpt_correction_T_min 0.4687
_exptl_absorpt_correction_type multi-scan
_exptl_crystal_colour black
_exptl_crystal_density_diffrn 1.788
_exptl_crystal_description prism
_exptl_crystal_F_000 2348
_exptl_crystal_size_max 0.32
_exptl_crystal_size_mid 0.05
_exptl_crystal_size_min 0.03
_refine_diff_density_max 0.404
_refine_diff_density_min -0.344
_refine_diff_density_rms 0.050
_refine_ls_extinction_coef 0.00045(7)
_refine_ls_extinction_expression Fc^*^=kFc[1+0.001xFc^2^\l^3^/sin(2\q)]^-1/4^
_refine_ls_extinction_method 'SHELXL-2019/2 (Sheldrick 2019)'
_refine_ls_goodness_of_fit_ref 0.776
_refine_ls_hydrogen_treatment constr
_refine_ls_matrix_type full
_refine_ls_number_parameters 448
_refine_ls_number_reflns 5708
_refine_ls_number_restraints 0
_refine_ls_restrained_S_all 0.776
_refine_ls_R_factor_all 0.1030
_refine_ls_R_factor_gt 0.0362
_refine_ls_shift/su_max 0.001
_refine_ls_shift/su_mean 0.000
_refine_ls_structure_factor_coef Fsqd
_refine_ls_weighting_details 'w=1/[\s^2^(Fo^2^)+(0.0309P)^2^] where P=(Fo^2^+2Fc^2^)/3'
_refine_ls_weighting_scheme calc
_refine_ls_wR_factor_gt 0.0627
_refine_ls_wR_factor_ref 0.0748
_reflns_Friedel_coverage 0.000
_reflns_number_gt 2659
_reflns_number_total 5708
_reflns_threshold_expression 'I > 2\s(I)'
_cod_data_source_file d5dt01274k2.cif
_cod_data_source_block 2244s
_cod_depositor_comments 'Adding full bibliography for 1575703--1575709.cif.'
_cod_original_sg_symbol_H-M 'C 2/c'
_cod_database_code 1575703
_shelx_shelxl_version_number 2019/3
_shelx_space_group_comment
; 
The symmetry employed for this shelxl refinement is uniquely defined 
by the following loop, which should always be used as a source of 
symmetry information in preference to the above space-group names. 
They are only intended as comments. 
;

loop_
_space_group_symop_operation_xyz
'x, y, z'
'-x, y, -z+1/2'
'x+1/2, y+1/2, z'
'-x+1/2, y+1/2, -z+1/2'
'-x, -y, -z'
'x, -y, z-1/2'
'-x+1/2, -y+1/2, -z'
'x+1/2, -y+1/2, z-1/2'

loop_
_atom_site_label
_atom_site_type_symbol
_atom_site_fract_x
_atom_site_fract_y
_atom_site_fract_z
_atom_site_U_iso_or_equiv
_atom_site_adp_type
_atom_site_occupancy
_atom_site_site_symmetry_order
_atom_site_calc_flag
_atom_site_refinement_flags_posn
_atom_site_refinement_flags_adp
_atom_site_refinement_flags_occupancy
_atom_site_disorder_assembly
_atom_site_disorder_group
Cu1 Cu 0.750000 0.750000 0.500000 0.04829(14) Uani 1 2 d S . P . .
O1 O 0.80088(8) 0.84494(8) 0.48910(11) 0.0502(4) Uani 1 1 d . . . . .
C1 C 0.8581(2) 0.93711(16) 0.4313(3) 0.0641(7) Uani 1 1 d . . . . .
F1 F 0.8032(6) 0.9853(6) 0.3764(11) 0.163(6) Uani 0.5 1 d . . P A 1
F2 F 0.9094(7) 0.9369(6) 0.4004(10) 0.117(4) Uani 0.5 1 d . . P A 1
F3 F 0.8934(9) 0.9683(6) 0.5191(8) 0.107(5) Uani 0.5 1 d . . P A 1
F1A F 0.8132(8) 0.9914(6) 0.4320(12) 0.136(5) Uani 0.5 1 d . . P A 2
F2A F 0.8676(9) 0.9549(6) 0.3587(9) 0.117(4) Uani 0.5 1 d . . P A 2
F3A F 0.9217(9) 0.9468(9) 0.5117(9) 0.158(6) Uani 0.5 1 d . . P A 2
C2 C 0.82564(13) 0.85357(13) 0.42907(17) 0.0465(6) Uani 1 1 d . . . . .
C3 C 0.82716(13) 0.79738(14) 0.36388(17) 0.0547(6) Uani 1 1 d . . . . .
H3A H 0.846413 0.811858 0.321714 0.066 Uiso 1 1 calc R U . . .
C4 C 0.80093(13) 0.72092(14) 0.36015(17) 0.0489(6) Uani 1 1 d . . . . .
C5 C 0.8068(2) 0.6604(2) 0.2894(3) 0.0755(9) Uani 1 1 d . . . . .
F4 F 0.85180(17) 0.60134(14) 0.34031(18) 0.1487(10) Uani 1 1 d . . . . .
F5 F 0.8515(8) 0.6859(10) 0.2506(10) 0.143(5) Uani 0.5 1 d . . P B 1
F6 F 0.7360(10) 0.6383(11) 0.2186(11) 0.130(5) Uani 0.5 1 d . . P B 1
F5A F 0.7478(9) 0.6178(10) 0.2445(11) 0.133(5) Uani 0.5 1 d . . P B 2
F6A F 0.8179(8) 0.6915(10) 0.2227(8) 0.107(3) Uani 0.5 1 d . . P B 2
O2 O 0.77165(9) 0.69108(8) 0.40901(11) 0.0532(4) Uani 1 1 d . . . . .
Cu2 Cu 0.500000 0.40166(2) 0.250000 0.05606(15) Uani 1 2 d S T P . .
O3 O 0.49488(10) 0.32333(9) 0.14297(13) 0.0654(5) Uani 1 1 d . . . . .
C6 C 0.4466(3) 0.2497(4) -0.0054(3) 0.1027(14) Uani 1 1 d . . . . .
F7 F 0.5047(6) 0.2607(8) -0.0085(8) 0.120(4) Uani 0.5 1 d . . P C 1
F8 F 0.4464(6) 0.1708(7) 0.0262(11) 0.139(3) Uani 0.5 1 d . . P C 1
F9 F 0.3868(11) 0.2496(11) -0.1003(11) 0.126(5) Uani 0.5 1 d . . P C 1
F7A F 0.4909(9) 0.2958(9) -0.0393(10) 0.163(6) Uani 0.5 1 d . . P C 2
F8A F 0.3843(11) 0.2335(11) -0.0842(12) 0.132(6) Uani 0.5 1 d . . P C 2
F9A F 0.4891(8) 0.1912(8) 0.0381(10) 0.164(4) Uani 0.5 1 d . . P C 2
C7 C 0.43426(18) 0.30527(15) 0.0662(2) 0.0633(7) Uani 1 1 d . . . . .
C8 C 0.35912(16) 0.32771(15) 0.03981(19) 0.0648(7) Uani 1 1 d . . . . .
H8A H 0.318638 0.311170 -0.021534 0.078 Uiso 1 1 calc R U . . .
C9 C 0.34269(14) 0.37290(14) 0.1003(2) 0.0519(6) Uani 1 1 d . . . . .
C10 C 0.25807(19) 0.3953(2) 0.0665(3) 0.0731(8) Uani 1 1 d . . . . .
F10 F 0.2482(7) 0.4571(13) 0.0706(12) 0.151(7) Uani 0.45(4) 1 d . . P D 1
F11 F 0.2000(12) 0.3733(9) -0.0314(14) 0.092(3) Uani 0.45(4) 1 d . . P D 1
F12 F 0.2364(9) 0.3457(16) 0.1153(17) 0.105(4) Uani 0.45(4) 1 d . . P D 1
F10A F 0.2529(6) 0.4838(10) 0.0700(6) 0.087(3) Uani 0.55(4) 1 d . . P D 2
F11A F 0.2167(10) 0.3720(9) -0.0166(13) 0.135(5) Uani 0.55(4) 1 d . . P D 2
F12A F 0.2368(7) 0.3810(15) 0.1356(11) 0.107(4) Uani 0.55(4) 1 d . . P D 2
O4 O 0.38866(9) 0.40036(9) 0.18588(13) 0.0597(4) Uani 1 1 d . . . . .
O1R O 0.63431(16) 0.80095(12) 0.3386(3) 0.0681(11) Uani 0.901(10) 1 d . . P . .
O1RR O 0.6180(15) 0.8009(13) 0.378(3) 0.0681(11) Uani 0.099(10) 1 d . . P . .
N2R N 0.56292(12) 0.82476(11) 0.29353(15) 0.0550(5) Uani 1 1 d . . . . .
C3R C 0.54294(14) 0.91156(14) 0.2854(2) 0.0675(8) Uani 1 1 d . . . . .
C4R C 0.5553(5) 0.9309(3) 0.3966(3) 0.089(2) Uani 0.681(12) 1 d . . P E 1
H4RA H 0.520243 0.898876 0.408277 0.134 Uiso 0.681(12) 1 calc R U P E 1
H4RB H 0.607752 0.918575 0.446032 0.134 Uiso 0.681(12) 1 calc R U P E 1
H4RC H 0.545273 0.986602 0.400935 0.134 Uiso 0.681(12) 1 calc R U P E 1
C5R C 0.5971(3) 0.9612(4) 0.2704(7) 0.093(3) Uani 0.681(12) 1 d . . P E 1
H5RA H 0.582046 1.016383 0.265561 0.139 Uiso 0.681(12) 1 calc R U P E 1
H5RB H 0.648442 0.954484 0.325867 0.139 Uiso 0.681(12) 1 calc R U P E 1
H5RC H 0.596382 0.945327 0.209851 0.139 Uiso 0.681(12) 1 calc R U P E 1
C5RA C 0.5643(11) 0.9274(7) 0.1832(18) 0.129(8) Uani 0.319(12) 1 d . . P E 2
H5RD H 0.530818 0.894312 0.127351 0.194 Uiso 0.319(12) 1 calc R U P E 2
H5RE H 0.555865 0.982664 0.163322 0.194 Uiso 0.319(12) 1 calc R U P E 2
H5RF H 0.617365 0.913560 0.205324 0.194 Uiso 0.319(12) 1 calc R U P E 2
C4RA C 0.5939(8) 0.9615(9) 0.3582(15) 0.141(11) Uani 0.319(12) 1 d . . P E 2
H4RD H 0.574308 1.015313 0.344141 0.211 Uiso 0.319(12) 1 calc R U P E 2
H4RE H 0.600320 0.945032 0.421670 0.211 Uiso 0.319(12) 1 calc R U P E 2
H4RF H 0.643089 0.959408 0.359990 0.211 Uiso 0.319(12) 1 calc R U P E 2
C6R C 0.500000 0.77775(19) 0.250000 0.0453(8) Uani 1 2 d S T P . .
C7R C 0.500000 0.69019(18) 0.250000 0.0450(8) Uani 1 2 d S T P . .
C8R C 0.56376(13) 0.64685(13) 0.26115(17) 0.0524(6) Uani 1 1 d . . . . .
H8RA H 0.607866 0.673321 0.269360 0.063 Uiso 1 1 calc R U . . .
C9R C 0.56110(13) 0.56511(14) 0.25996(17) 0.0516(6) Uani 1 1 d . . . . .
H9RA H 0.603973 0.537153 0.266409 0.062 Uiso 1 1 calc R U . . .
N10R N 0.500000 0.52296(14) 0.250000 0.0462(7) Uani 1 2 d S T P . .

loop_
_atom_site_aniso_label
_atom_site_aniso_U_11
_atom_site_aniso_U_22
_atom_site_aniso_U_33
_atom_site_aniso_U_23
_atom_site_aniso_U_13
_atom_site_aniso_U_12
Cu1 0.0585(3) 0.0420(2) 0.0559(3) -0.0085(2) 0.0370(2) -0.00474(19)
O1 0.0621(11) 0.0445(9) 0.0555(10) -0.0070(8) 0.0376(9) -0.0052(7)
C1 0.085(3) 0.0534(19) 0.069(2) -0.0027(17) 0.050(2) -0.0067(18)
F1 0.119(7) 0.077(6) 0.198(10) 0.078(7) 0.005(7) 0.012(4)
F2 0.163(8) 0.072(5) 0.193(13) -0.025(6) 0.147(9) -0.036(5)
F3 0.193(13) 0.073(4) 0.075(6) -0.030(4) 0.081(9) -0.060(6)
F1A 0.201(14) 0.047(3) 0.245(14) -0.007(7) 0.175(13) -0.005(6)
F2A 0.231(13) 0.072(5) 0.112(6) 0.005(4) 0.134(8) -0.026(7)
F3A 0.142(8) 0.138(9) 0.118(12) 0.009(6) 0.007(6) -0.097(7)
C2 0.0487(15) 0.0451(14) 0.0456(15) 0.0025(12) 0.0229(13) 0.0009(11)
C3 0.0709(18) 0.0548(16) 0.0549(17) -0.0062(13) 0.0435(15) -0.0054(13)
C4 0.0504(15) 0.0537(15) 0.0446(15) -0.0092(12) 0.0248(13) 0.0025(12)
C5 0.105(3) 0.063(2) 0.077(3) -0.016(2) 0.058(2) 0.001(2)
F4 0.224(3) 0.1134(16) 0.1379(19) -0.0064(16) 0.111(2) 0.0789(19)
F5 0.204(12) 0.124(6) 0.208(12) -0.083(8) 0.183(10) -0.053(7)
F6 0.133(7) 0.155(10) 0.065(4) -0.055(5) 0.019(4) 0.008(6)
F5A 0.167(12) 0.126(8) 0.144(12) -0.099(9) 0.104(10) -0.080(10)
F6A 0.174(10) 0.114(4) 0.083(4) -0.026(3) 0.102(5) -0.021(6)
O2 0.0675(11) 0.0446(9) 0.0616(11) -0.0100(8) 0.0426(10) -0.0032(8)
Cu2 0.0473(3) 0.0491(3) 0.0591(3) 0.000 0.0163(2) 0.000
O3 0.0568(12) 0.0703(12) 0.0632(12) -0.0167(10) 0.0249(10) -0.0026(9)
C6 0.078(3) 0.147(5) 0.086(3) -0.055(3) 0.042(3) -0.031(4)
F7 0.084(4) 0.186(10) 0.117(9) -0.085(8) 0.071(6) -0.052(6)
F8 0.167(8) 0.076(4) 0.205(8) -0.042(4) 0.116(7) -0.001(4)
F9 0.111(9) 0.200(10) 0.060(4) -0.036(5) 0.037(5) -0.032(6)
F7A 0.157(8) 0.277(15) 0.084(5) -0.044(6) 0.083(5) -0.082(8)
F8A 0.114(8) 0.161(9) 0.137(13) -0.105(10) 0.075(9) -0.048(7)
F9A 0.233(12) 0.137(10) 0.143(7) -0.027(6) 0.108(10) 0.061(10)
C7 0.069(2) 0.0642(18) 0.062(2) -0.0105(15) 0.0363(18) -0.0121(15)
C8 0.063(2) 0.0718(18) 0.0494(17) -0.0154(14) 0.0201(15) -0.0140(14)
C9 0.0466(16) 0.0473(15) 0.0541(17) 0.0050(13) 0.0188(15) -0.0064(12)
C10 0.061(2) 0.078(3) 0.072(2) -0.003(2) 0.027(2) -0.013(2)
F10 0.066(4) 0.049(7) 0.304(18) -0.034(6) 0.064(6) -0.001(4)
F11 0.032(6) 0.129(7) 0.074(7) -0.009(5) -0.006(5) -0.006(4)
F12 0.067(4) 0.144(10) 0.114(9) 0.009(7) 0.052(5) -0.024(6)
F10A 0.069(3) 0.052(5) 0.124(6) -0.007(3) 0.035(3) 0.014(3)
F11A 0.037(5) 0.226(10) 0.073(5) -0.057(6) -0.025(4) 0.016(4)
F12A 0.066(3) 0.171(11) 0.088(4) -0.003(6) 0.041(3) -0.009(6)
O4 0.0480(11) 0.0589(11) 0.0597(11) -0.0122(9) 0.0166(9) -0.0039(8)
O1R 0.0406(13) 0.0593(11) 0.084(2) 0.0040(12) 0.0144(13) -0.0027(10)
O1RR 0.0406(13) 0.0593(11) 0.084(2) 0.0040(12) 0.0144(13) -0.0027(10)
N2R 0.0408(13) 0.0495(13) 0.0595(14) 0.0016(11) 0.0128(11) -0.0002(10)
C3R 0.0607(17) 0.0357(14) 0.087(2) -0.0003(15) 0.0218(16) -0.0034(12)
C4R 0.117(6) 0.069(3) 0.058(3) -0.015(3) 0.025(3) -0.002(3)
C5R 0.075(4) 0.062(4) 0.142(8) 0.022(5) 0.054(5) -0.004(3)
C5RA 0.201(18) 0.054(7) 0.21(2) 0.009(9) 0.163(17) -0.013(8)
C4RA 0.109(12) 0.085(12) 0.17(2) -0.070(15) 0.021(13) 0.006(9)
C6R 0.039(2) 0.046(2) 0.044(2) 0.000 0.0154(17) 0.000
C7R 0.041(2) 0.050(2) 0.037(2) 0.000 0.0139(17) 0.000
C8R 0.0435(15) 0.0494(16) 0.0615(17) -0.0034(13) 0.0235(13) -0.0058(12)
C9R 0.0467(16) 0.0514(16) 0.0562(17) 0.0020(13) 0.0248(13) 0.0062(12)
N10R 0.0443(17) 0.0481(16) 0.0416(16) 0.000 0.0176(14) 0.000

loop_
_atom_type_symbol
_atom_type_description
_atom_type_scat_dispersion_real
_atom_type_scat_dispersion_imag
_atom_type_scat_source
C C 0.0033 0.0016 'International Tables Vol C Tables 4.2.6.8 and 6.1.1.4'
H H 0.0000 0.0000 'International Tables Vol C Tables 4.2.6.8 and 6.1.1.4'
N N 0.0061 0.0033 'International Tables Vol C Tables 4.2.6.8 and 6.1.1.4'
O O 0.0106 0.0060 'International Tables Vol C Tables 4.2.6.8 and 6.1.1.4'
F F 0.0171 0.0103 'International Tables Vol C Tables 4.2.6.8 and 6.1.1.4'
Cu Cu 0.3201 1.2651 'International Tables Vol C Tables 4.2.6.8 and 6.1.1.4'

loop_
_geom_angle_atom_site_label_1
_geom_angle_atom_site_label_2
_geom_angle_atom_site_label_3
_geom_angle
_geom_angle_site_symmetry_1
_geom_angle_site_symmetry_3
_geom_angle_publ_flag
O2 Cu1 O2 180.00(8) . 7_666 ?
O2 Cu1 O1 87.40(6) . 7_666 ?
O2 Cu1 O1 92.60(6) 7_666 7_666 ?
O2 Cu1 O1 92.60(6) . . ?
O2 Cu1 O1 87.40(6) 7_666 . ?
O1 Cu1 O1 180.0 7_666 . ?
O2 Cu1 O1RR 98.9(9) . . ?
O2 Cu1 O1RR 81.1(9) 7_666 . ?
O1 Cu1 O1RR 86.9(6) 7_666 . ?
O1 Cu1 O1RR 93.1(6) . . ?
O2 Cu1 O1RR 81.1(9) . 7_666 ?
O2 Cu1 O1RR 98.9(9) 7_666 7_666 ?
O1 Cu1 O1RR 93.1(6) 7_666 7_666 ?
O1 Cu1 O1RR 86.9(6) . 7_666 ?
O1RR Cu1 O1RR 180.0 . 7_666 ?
C2 O1 Cu1 124.79(14) . . ?
F2A C1 F3A 109.0(8) . . ?
F2A C1 F1A 104.4(7) . . ?
F3A C1 F1A 105.3(8) . . ?
F1 C1 F3 106.5(8) . . ?
F1 C1 F2 108.6(7) . . ?
F3 C1 F2 105.2(8) . . ?
F2A C1 C2 116.1(6) . . ?
F3A C1 C2 110.1(6) . . ?
F1A C1 C2 111.3(6) . . ?
F1 C1 C2 110.3(6) . . ?
F3 C1 C2 113.5(6) . . ?
F2 C1 C2 112.3(5) . . ?
O1 C2 C3 127.8(2) . . ?
O1 C2 C1 113.7(2) . . ?
C3 C2 C1 118.5(2) . . ?
O1 C2 Cu1 34.01(9) . . ?
C3 C2 Cu1 93.88(14) . . ?
C1 C2 Cu1 147.58(17) . . ?
C4 C3 C2 121.4(2) . . ?
C4 C3 Cu1 60.61(12) . . ?
C2 C3 Cu1 60.86(12) . . ?
O2 C4 C3 128.5(2) . . ?
O2 C4 C5 112.4(2) . . ?
C3 C4 C5 119.1(2) . . ?
O2 C4 Cu1 34.11(9) . . ?
C3 C4 Cu1 94.43(14) . . ?
C5 C4 Cu1 146.4(2) . . ?
F5A C5 F6A 105.9(10) . . ?
F5A C5 F4 94.5(9) . . ?
F6A C5 F4 117.3(7) . . ?
F4 C5 F6 114.5(8) . . ?
F4 C5 F5 95.7(7) . . ?
F6 C5 F5 112.3(10) . . ?
F5A C5 C4 113.2(8) . . ?
F6A C5 C4 114.2(8) . . ?
F4 C5 C4 110.0(3) . . ?
F6 C5 C4 110.2(9) . . ?
F5 C5 C4 113.5(7) . . ?
C4 O2 Cu1 124.40(14) . . ?
O4 Cu2 O4 178.71(9) . 2_655 ?
O4 Cu2 N10R 90.65(5) . . ?
O4 Cu2 N10R 90.65(5) 2_655 . ?
O4 Cu2 O3 89.82(7) . 2_655 ?
O4 Cu2 O3 89.36(7) 2_655 2_655 ?
N10R Cu2 O3 129.32(5) . 2_655 ?
O4 Cu2 O3 89.36(7) . . ?
O4 Cu2 O3 89.82(7) 2_655 . ?
N10R Cu2 O3 129.32(5) . . ?
O3 Cu2 O3 101.35(9) 2_655 . ?
O4 Cu2 C9 158.68(7) . 2_655 ?
O4 Cu2 C9 20.71(7) 2_655 2_655 ?
N10R Cu2 C9 99.66(5) . 2_655 ?
O3 Cu2 C9 69.20(7) 2_655 2_655 ?
O3 Cu2 C9 98.19(7) . 2_655 ?
C7 O3 Cu2 123.98(17) . . ?
F9A C6 F8A 115.6(11) . . ?
F7 C6 F9 108.1(11) . . ?
F7 C6 F8 109.1(10) . . ?
F9 C6 F8 102.8(10) . . ?
F9A C6 F7A 104.0(9) . . ?
F8A C6 F7A 104.4(12) . . ?
F7 C6 C7 115.4(6) . . ?
F9A C6 C7 112.9(6) . . ?
F8A C6 C7 112.8(7) . . ?
F9 C6 C7 113.9(8) . . ?
F8 C6 C7 106.7(6) . . ?
F7A C6 C7 105.8(7) . . ?
O3 C7 C8 127.7(2) . . ?
O3 C7 C6 113.9(3) . . ?
C8 C7 C6 118.4(3) . . ?
O3 C7 Cu2 35.59(12) . . ?
C8 C7 Cu2 92.21(16) . . ?
C6 C7 Cu2 149.4(2) . . ?
C9 C8 C7 122.3(2) . . ?
O4 C9 C8 128.6(2) . . ?
O4 C9 C10 111.9(2) . . ?
C8 C9 C10 119.5(3) . . ?
O4 C9 Cu2 32.62(11) . . ?
C8 C9 Cu2 96.42(16) . . ?
C10 C9 Cu2 143.8(2) . . ?
F10 C10 F12 117.1(12) . . ?
F11A C10 F12A 118.1(12) . . ?
F10 C10 F11 103.8(11) . . ?
F12 C10 F11 96.8(12) . . ?
F11A C10 F10A 109.9(9) . . ?
F12A C10 F10A 95.4(10) . . ?
F10 C10 C9 114.8(8) . . ?
F11A C10 C9 110.2(9) . . ?
F12 C10 C9 105.0(8) . . ?
F12A C10 C9 113.7(7) . . ?
F11 C10 C9 118.4(8) . . ?
F10A C10 C9 108.2(5) . . ?
C9 O4 Cu2 126.67(16) . . ?
O1RR O1R N2R 70.9(17) . . ?
O1RR O1R Cu1 76.7(17) . . ?
N2R O1R Cu1 147.6(4) . . ?
O1R O1RR N2R 72(2) . . ?
O1R O1RR Cu1 84.7(19) . . ?
N2R O1RR Cu1 157(3) . . ?
O1RR N2R O1R 37.1(16) . . ?
O1RR N2R C6R 116.2(12) . . ?
O1R N2R C6R 126.2(2) . . ?
O1RR N2R C3R 116.4(11) . . ?
O1R N2R C3R 121.24(19) . . ?
C6R N2R C3R 112.6(2) . . ?
C4RA C3R N2R 117.8(6) . . ?
C5R C3R N2R 112.3(3) . . ?
C5R C3R C3R 122.9(3) . 2_655 ?
N2R C3R C3R 102.71(12) . 2_655 ?
C5R C3R C4R 107.9(4) . . ?
N2R C3R C4R 101.9(2) . . ?
C3R C3R C4R 107.0(4) 2_655 . ?
C4RA C3R C5RA 103.0(9) . . ?
N2R C3R C5RA 92.8(4) . . ?
C3R C3R C5RA 92.0(7) 2_655 . ?
N2R C6R N2R 108.3(3) 2_655 . ?
N2R C6R C7R 125.85(14) 2_655 . ?
N2R C6R C7R 125.85(14) . . ?
C8R C7R C8R 117.3(3) 2_655 . ?
C8R C7R C6R 121.36(14) 2_655 . ?
C8R C7R C6R 121.36(14) . . ?
C9R C8R C7R 119.5(2) . . ?
N10R C9R C8R 123.5(2) . . ?
N10R C9R Cu2 35.65(11) . . ?
C8R C9R Cu2 159.18(16) . . ?
C9R N10R C9R 116.7(3) . 2_655 ?
C9R N10R Cu2 121.64(13) . . ?
C9R N10R Cu2 121.64(13) 2_655 . ?

loop_
_geom_bond_atom_site_label_1
_geom_bond_atom_site_label_2
_geom_bond_distance
_geom_bond_site_symmetry_2
_geom_bond_publ_flag
Cu1 O2 1.9210(13) . ?
Cu1 O2 1.9211(13) 7_666 ?
Cu1 O1 1.9284(14) 7_666 ?
Cu1 O1 1.9285(14) . ?
Cu1 O1RR 2.50(2) . ?
Cu1 O1RR 2.50(2) 7_666 ?
O1 C2 1.246(2) . ?
C1 F2A 1.254(9) . ?
C1 F3A 1.269(13) . ?
C1 F1A 1.274(9) . ?
C1 F1 1.281(9) . ?
C1 F3 1.285(11) . ?
C1 F2 1.314(10) . ?
C1 C2 1.529(3) . ?
C2 C3 1.383(3) . ?
C3 C4 1.369(3) . ?
C4 O2 1.254(2) . ?
C4 C5 1.529(3) . ?
C5 F5A 1.247(13) . ?
C5 F6A 1.261(11) . ?
C5 F4 1.302(4) . ?
C5 F6 1.336(15) . ?
C5 F5 1.356(14) . ?
Cu2 O4 1.9223(16) . ?
Cu2 O4 1.9224(16) 2_655 ?
Cu2 N10R 2.025(2) . ?
Cu2 O3 2.0636(16) 2_655 ?
Cu2 O3 2.0636(16) . ?
Cu2 C9 2.860(3) 2_655 ?
O3 C7 1.238(3) . ?
C6 F7 1.187(10) . ?
C6 F9A 1.246(12) . ?
C6 F8A 1.262(17) . ?
C6 F9 1.353(18) . ?
C6 F8 1.404(16) . ?
C6 F7A 1.442(13) . ?
C6 C7 1.548(4) . ?
C7 C8 1.387(3) . ?
C8 C9 1.355(3) . ?
C9 O4 1.261(3) . ?
C9 C10 1.536(4) . ?
C10 F10 1.06(2) . ?
C10 F11A 1.193(18) . ?
C10 F12 1.322(18) . ?
C10 F12A 1.342(13) . ?
C10 F11 1.42(2) . ?
C10 F10A 1.484(17) . ?
O1R O1RR 0.82(4) . ?
O1R N2R 1.294(3) . ?
O1RR N2R 1.29(3) . ?
N2R C6R 1.340(2) . ?
N2R C3R 1.491(3) . ?
C3R C4RA 1.363(11) . ?
C3R C5R 1.459(5) . ?
C3R C3R 1.502(5) 2_655 ?
C3R C4R 1.635(6) . ?
C3R C5RA 1.834(15) . ?
C6R C7R 1.462(4) . ?
C7R C8R 1.390(3) 2_655 ?
C7R C8R 1.390(3) . ?
C8R C9R 1.365(3) . ?
C9R N10R 1.341(2) . ?
